data_2201135
loop_
_publ_author_name
'Marciniak, Bernard'
'Pavlyuk, Volodymyr'
'Deska, Malgorzata'

_publ_section_title
;
 5-Benzo[<i>c</i>]-1,5-naphthyridinium bromide
;
_journal_issue 5
_journal_name_full 'Acta Crystallographica Section E'
_journal_page_first o487
_journal_page_last o488
_journal_paper_doi 10.1107/S1600536802005366
_journal_volume 58
_journal_year 2002
_chemical_formula_iupac 'C12 H9 N2 1+, Br 1-'
_chemical_formula_moiety 'C12 H9 N2 1+, Br 1-'
_chemical_formula_sum 'C12 H9 Br N2'
_chemical_formula_weight 261.12
_chemical_name_common 'C12 H9 N2 Br'
_chemical_name_systematic
;
5-benzo[c]1,5-naphthyridinium bromide
;
_space_group_IT_number 2
_symmetry_cell_setting triclinic
_symmetry_space_group_name_Hall '-P 1'
_symmetry_space_group_name_H-M 'P -1'
_atom_sites_solution_hydrogens geom
_atom_sites_solution_primary direct
_atom_sites_solution_secondary difmap
_audit_creation_method SHELXL-97
_cell_angle_alpha 80.03(3)
_cell_angle_beta 79.23(3)
_cell_angle_gamma 76.63(3)
_cell_formula_units_Z 2
_cell_length_a 11.401(2)
_cell_length_b 9.605(2)
_cell_length_c 5.1420(10)
_cell_measurement_reflns_used 46
_cell_measurement_temperature 293(2)
_cell_measurement_theta_max 20.0
_cell_measurement_theta_min 5.0
_cell_volume 533.2(2)
_computing_cell_refinement 'DARCH software'
_computing_data_collection 'DARCH software'
_computing_data_reduction 'DARCH software'
_computing_molecular_graphics 'ORTEP-3 (Farrugia, 1997) and PLATON (Spek, 2000)'
_computing_publication_material SHELXL97
_computing_structure_refinement 'SHELXL97 (Sheldrick, 1997)'
_computing_structure_solution 'SHELXS97 (Sheldrick, 1990)'
_diffrn_ambient_temperature 293(2)
_diffrn_measured_fraction_theta_full 0.921
_diffrn_measured_fraction_theta_max 0.921
_diffrn_measurement_device_type DARCH-1
_diffrn_measurement_method \w-2\q
_diffrn_radiation_monochromator graphite
_diffrn_radiation_source 'BSW x-ray tube'
_diffrn_radiation_type MoK\a
_diffrn_radiation_wavelength 0.71069
_diffrn_reflns_av_R_equivalents 0.0210
_diffrn_reflns_av_sigmaI/netI 0.0251
_diffrn_reflns_limit_h_max 11
_diffrn_reflns_limit_h_min -11
_diffrn_reflns_limit_k_max 11
_diffrn_reflns_limit_k_min -11
_diffrn_reflns_limit_l_max 6
_diffrn_reflns_limit_l_min 0
_diffrn_reflns_number 2240
_diffrn_reflns_theta_full 27.42
_diffrn_reflns_theta_max 27.42
_diffrn_reflns_theta_min 2.20
_diffrn_standards_decay_% 0
_diffrn_standards_interval_count 0
_diffrn_standards_interval_time 0
_diffrn_standards_number 0
_exptl_absorpt_coefficient_mu 3.820
_exptl_absorpt_correction_T_max .892
_exptl_absorpt_correction_T_min .669
_exptl_absorpt_correction_type empirical
_exptl_absorpt_process_details '(DIFABS; Walker & Stuart, 1983)'
_exptl_crystal_colour 'clear pale yellow'
_exptl_crystal_density_diffrn 1.626
_exptl_crystal_density_meas ?
_exptl_crystal_density_method 'not measured'
_exptl_crystal_description needle
_exptl_crystal_F_000 260
_exptl_crystal_size_max .32
_exptl_crystal_size_mid .09
_exptl_crystal_size_min .03
_refine_diff_density_max 0.341
_refine_diff_density_min -0.297
_refine_ls_extinction_method none
_refine_ls_goodness_of_fit_ref 0.804
_refine_ls_hydrogen_treatment constr
_refine_ls_matrix_type full
_refine_ls_number_parameters 137
_refine_ls_number_reflns 2240
_refine_ls_number_restraints 0
_refine_ls_restrained_S_all 0.804
_refine_ls_R_factor_all 0.0348
_refine_ls_R_factor_gt 0.0251
_refine_ls_shift/su_max 0.038
_refine_ls_shift/su_mean 0.009
_refine_ls_structure_factor_coef Fsqd
_refine_ls_weighting_details 'calc w = 1/[\s^2^(Fo^2^)+(0.05P)^2^] where P = (Fo^2^+2Fc^2^)/3'
_refine_ls_weighting_scheme calc
_refine_ls_wR_factor_gt 0.1026
_refine_ls_wR_factor_ref 0.1108
_reflns_number_gt 1544
_reflns_number_total 2240
_reflns_threshold_expression I>2\s(I)
_cod_data_source_file na6143.cif
_cod_data_source_block I
_cod_depositor_comments
;
The following automatic conversions were performed:

'_exptl_crystal_density_meas' value 'not measured' was changed to '?'
- the value is perceived as not measured.

Automatic conversion script
Id: cif_fix_values 3008 2015-01-20 13:52:24Z robertas 
;
_cod_original_cell_volume 533.18(18)
_cod_database_code 2201135
_cod_database_fobs_code 2201135

loop_
_symmetry_equiv_pos_as_xyz
'x, y, z'
'-x, -y, -z'

loop_
_atom_site_label
_atom_site_fract_x
_atom_site_fract_y
_atom_site_fract_z
_atom_site_U_iso_or_equiv
_atom_site_adp_type
_atom_site_calc_flag
_atom_site_refinement_flags
_atom_site_occupancy
_atom_site_disorder_assembly
_atom_site_disorder_group
_atom_site_type_symbol
Br1 0.69051(4) 0.11332(5) 0.08397(9) 0.1001(2) Uani d . 1 . . Br
N1 0.2650(3) 0.1280(4) 0.2938(7) 0.0927(9) Uani d . 1 . . N
H1 0.2780 0.0673 0.1816 0.111(5) Uiso calc R 1 . . H
N2 0.0083(3) 0.3423(4) 0.6928(7) 0.0977(9) Uani d . 1 . . N
C1 0.1459(4) 0.1881(4) 0.3927(8) 0.0839(9) Uani d . 1 . . C
C2 0.0487(4) 0.1491(5) 0.3087(9) 0.0993(11) Uani d . 1 . . C
H2 0.0618 0.0863 0.1824 0.111(5) Uiso calc R 1 . . H
C3 -0.0667(4) 0.2091(5) 0.4241(11) 0.1073(14) Uani d . 1 . . C
H3 -0.1349 0.1878 0.3774 0.111(5) Uiso calc R 1 . . H
C4 -0.0798(4) 0.3016(5) 0.6105(11) 0.1061(13) Uani d . 1 . . C
H4 -0.1592 0.3391 0.6858 0.111(5) Uiso calc R 1 . . H
C5 0.1237(4) 0.2830(4) 0.5815(8) 0.0871(10) Uani d . 1 . . C
C6 0.2247(4) 0.3244(4) 0.6547(7) 0.0846(9) Uani d . 1 . . C
C7 0.2123(4) 0.4263(4) 0.8267(9) 0.0946(11) Uani d . 1 . . C
H7 0.1354 0.4708 0.9040 0.111(5) Uiso calc R 1 . . H
C8 0.3145(5) 0.4599(5) 0.8800(10) 0.1090(13) Uani d . 1 . . C
H8 0.3054 0.5315 0.9873 0.111(5) Uiso calc R 1 . . H
C9 0.4300(5) 0.3924(6) 0.7818(10) 0.1100(14) Uani d . 1 . . C
H9 0.4974 0.4141 0.8313 0.111(5) Uiso calc R 1 . . H
C10 0.4454(4) 0.2943(5) 0.6130(9) 0.0993(11) Uani d . 1 . . C
H10 0.5235 0.2501 0.5421 0.111(5) Uiso calc R 1 . . H
C11 0.3442(4) 0.2596(4) 0.5453(7) 0.0853(9) Uani d . 1 . . C
C12 0.3580(4) 0.1605(5) 0.3655(8) 0.0912(10) Uani d . 1 . . C
H12 0.4363 0.1165 0.2949 0.111(5) Uiso calc R 1 . . H

loop_
_atom_site_aniso_label
_atom_site_aniso_U_11
_atom_site_aniso_U_22
_atom_site_aniso_U_33
_atom_site_aniso_U_12
_atom_site_aniso_U_13
_atom_site_aniso_U_23
Br1 0.0969(3) 0.1042(3) 0.1005(3) -0.0219(2) -0.0135(2) -0.0178(2)
N1 0.102(2) 0.0898(19) 0.0827(19) -0.0130(17) -0.0132(17) -0.0128(16)
N2 0.087(2) 0.104(2) 0.097(2) -0.0171(17) -0.0090(18) -0.0066(19)
C1 0.092(2) 0.079(2) 0.078(2) -0.0148(18) -0.0176(18) 0.0006(17)
C2 0.107(3) 0.098(3) 0.095(3) -0.025(2) -0.023(2) -0.006(2)
C3 0.088(3) 0.103(3) 0.131(4) -0.029(2) -0.033(3) 0.014(3)
C4 0.087(3) 0.104(3) 0.115(3) -0.009(2) -0.013(3) 0.001(3)
C5 0.091(2) 0.082(2) 0.079(2) -0.0143(17) -0.0151(18) 0.0118(17)
C6 0.094(2) 0.086(2) 0.0714(19) -0.0155(18) -0.0127(17) -0.0068(17)
C7 0.097(3) 0.093(2) 0.087(2) -0.011(2) -0.011(2) -0.009(2)
C8 0.126(4) 0.103(3) 0.100(3) -0.017(3) -0.022(3) -0.022(2)
C9 0.102(3) 0.125(3) 0.113(3) -0.031(3) -0.018(3) -0.030(3)
C10 0.097(3) 0.107(3) 0.096(3) -0.025(2) -0.017(2) -0.013(2)
C11 0.095(3) 0.095(2) 0.0684(18) -0.0227(19) -0.0166(17) -0.0094(17)
C12 0.087(3) 0.104(3) 0.080(2) -0.014(2) -0.0137(19) -0.011(2)

loop_
_atom_type_symbol
_atom_type_description
_atom_type_scat_dispersion_real
_atom_type_scat_dispersion_imag
_atom_type_scat_source
C C 0.0033 0.0016 'International Tables Vol C Tables 4.2.6.8 and 6.1.1.4'
H H 0.0000 0.0000 'International Tables Vol C Tables 4.2.6.8 and 6.1.1.4'
N N 0.0061 0.0033 'International Tables Vol C Tables 4.2.6.8 and 6.1.1.4'
Br Br -0.2901 2.4595 'International Tables Vol C Tables 4.2.6.8 and 6.1.1.4'

loop_
_geom_angle_atom_site_label_1
_geom_angle_atom_site_label_2
_geom_angle_atom_site_label_3
_geom_angle
C12 N1 C1 122.1(4)
C12 N1 H1 119.0
C1 N1 H1 119.0
C4 N2 C5 114.9(4)
N1 C1 C5 119.5(4)
N1 C1 C2 119.7(4)
C5 C1 C2 120.8(4)
C3 C2 C1 116.1(4)
C3 C2 H2 121.9
C1 C2 H2 121.9
C2 C3 C4 119.0(4)
C2 C3 H3 120.5
C4 C3 H3 120.5
N2 C4 C3 126.9(4)
N2 C4 H4 116.6
C3 C4 H4 116.6
N2 C5 C1 122.2(4)
N2 C5 C6 118.6(4)
C1 C5 C6 119.2(4)
C7 C6 C11 117.8(4)
C7 C6 C5 123.8(4)
C11 C6 C5 118.4(4)
C8 C7 C6 119.2(4)
C8 C7 H7 120.4
C6 C7 H7 120.4
C7 C8 C9 122.6(5)
C7 C8 H8 118.7
C9 C8 H8 118.7
C10 C9 C8 119.7(5)
C10 C9 H9 120.1
C8 C9 H9 120.1
C9 C10 C11 119.9(4)
C9 C10 H10 120.1
C11 C10 H10 120.1
C10 C11 C12 120.8(4)
C10 C11 C6 120.7(4)
C12 C11 C6 118.4(4)
N1 C12 C11 122.3(4)
N1 C12 H12 118.9
C11 C12 H12 118.9

loop_
_geom_bond_atom_site_label_1
_geom_bond_atom_site_label_2
_geom_bond_site_symmetry_2
_geom_bond_distance
_geom_bond_publ_flag
Br1 Br1 1 0.0000(13) ?
N1 C12 . 1.303(5) ?
N1 C1 . 1.385(5) ?
N1 H1 . 0.8600 ?
N2 C4 . 1.318(6) ?
N2 C5 . 1.367(5) ?
C1 C5 . 1.395(6) ?
C1 C2 . 1.407(6) ?
C2 C3 . 1.376(6) ?
C2 H2 . 0.9300 ?
C3 C4 . 1.382(7) ?
C3 H3 . 0.9300 ?
C4 H4 . 0.9300 ?
C5 C6 . 1.432(6) ?
C6 C7 . 1.397(6) ?
C6 C11 . 1.415(5) ?
C7 C8 . 1.363(6) ?
C7 H7 . 0.9300 ?
C8 C9 . 1.371(7) ?
C8 H8 . 0.9300 ?
C9 C10 . 1.350(6) ?
C9 H9 . 0.9300 ?
C10 C11 . 1.390(6) ?
C10 H10 . 0.9300 ?
C11 C12 . 1.402(5) ?
C12 H12 . 0.9300 ?

loop_
_geom_hbond_atom_site_label_D
_geom_hbond_atom_site_label_H
_geom_hbond_atom_site_label_A
_geom_hbond_site_symmetry_A
_geom_hbond_distance_DH
_geom_hbond_distance_HA
_geom_hbond_distance_DA
_geom_hbond_angle_DHA
N1 H1 Br1 2_655 0.86 2.31 3.171(4) 174
C12 H12 Br1 1 0.93 2.89 3.749(4) 154

loop_
_geom_torsion_atom_site_label_1
_geom_torsion_atom_site_label_2
_geom_torsion_atom_site_label_3
_geom_torsion_atom_site_label_4
_geom_torsion
C12 N1 C1 C5 -2.1(5)
C12 N1 C1 C2 -179.9(4)
N1 C1 C2 C3 177.5(4)
C5 C1 C2 C3 -0.3(6)
C1 C2 C3 C4 0.0(6)
C5 N2 C4 C3 -1.2(7)
C2 C3 C4 N2 0.8(7)
C4 N2 C5 C1 0.8(6)
C4 N2 C5 C6 178.4(3)
N1 C1 C5 N2 -177.9(3)
C2 C1 C5 N2 -0.1(6)
N1 C1 C5 C6 4.5(5)
C2 C1 C5 C6 -177.7(3)
N2 C5 C6 C7 -2.4(6)
C1 C5 C6 C7 175.3(3)
N2 C5 C6 C11 178.2(3)
C1 C5 C6 C11 -4.2(5)
C11 C6 C7 C8 0.5(6)
C5 C6 C7 C8 -178.9(4)
C6 C7 C8 C9 -3.3(7)
C7 C8 C9 C10 3.9(8)
C8 C9 C10 C11 -1.7(7)
C9 C10 C11 C12 178.5(4)
C9 C10 C11 C6 -1.0(6)
C7 C6 C11 C10 1.5(6)
C5 C6 C11 C10 -179.0(3)
C7 C6 C11 C12 -177.9(3)
C5 C6 C11 C12 1.5(5)
C1 N1 C12 C11 -0.7(6)
C10 C11 C12 N1 -178.5(4)
C6 C11 C12 N1 0.9(6)
